data_4133159
loop_
_publ_author_name
'Werner, Daniel'
'Anwander, Reiner'

_publ_section_title
;
 Unveiling the Takai Olefination Reagent via Tris( tert-butoxy)siloxy
 Variants.
;
_journal_issue 43
_journal_name_full 'Journal of the American Chemical Society'
_journal_page_first 14334
_journal_page_last 14341
_journal_paper_doi 10.1021/jacs.8b08739
_journal_volume 140
_journal_year 2018
_chemical_formula_moiety '2(C12 H27 Cr I O4 Si)'
_chemical_formula_sum 'C24 H54 Cr2 I2 O8 Si2'
_chemical_formula_weight 884.65
_space_group_crystal_system monoclinic
_space_group_IT_number 14
_space_group_name_Hall '-P 2yn'
_space_group_name_H-M_alt 'P 1 21/n 1'
_atom_sites_solution_hydrogens geom
_atom_sites_solution_primary iterative
_atom_sites_solution_secondary difmap
_audit_creation_date 2017-12-14
_audit_creation_method
;
Olex2 1.2
(compiled 2017.08.10 svn.r3458 for OlexSys, GUI svn.r5381)
;
_cell_angle_alpha 90.00
_cell_angle_beta 104.6588(19)
_cell_angle_gamma 90.00
_cell_formula_units_Z 4
_cell_length_a 17.8832(19)
_cell_length_b 9.1254(10)
_cell_length_c 23.860(3)
_cell_measurement_reflns_used 8342
_cell_measurement_temperature 100
_cell_measurement_theta_max 26.720
_cell_measurement_theta_min 2.52
_cell_volume 3767.0(7)
_computing_cell_refinement 'SAINT v8.37A (Bruker, 2015)'
_computing_data_reduction 'SAINT v8.37A (Bruker, 2015)'
_computing_molecular_graphics 'Olex2 (Dolomanov et al., 2009)'
_computing_publication_material 'Olex2 (Dolomanov et al., 2009)'
_computing_structure_refinement 'XL (Sheldrick, 2008)'
_computing_structure_solution
;
Superflip (Palatinus & Chapuis, 2007;Palatinus & van der Lee, 2008;
Palatinus et al., 2012)
;
_diffrn_ambient_temperature 100
_diffrn_measured_fraction_theta_full 0.997
_diffrn_measured_fraction_theta_max 0.997
_diffrn_measurement_device_type 'Bruker APEX-II CCD'
_diffrn_measurement_method '\f and \w scans'
_diffrn_radiation_monochromator graphite
_diffrn_radiation_type MoK\a
_diffrn_radiation_wavelength 0.71073
_diffrn_reflns_av_R_equivalents 0.0897
_diffrn_reflns_av_unetI/netI 0.0556
_diffrn_reflns_limit_h_max 22
_diffrn_reflns_limit_h_min -22
_diffrn_reflns_limit_k_max 11
_diffrn_reflns_limit_k_min -11
_diffrn_reflns_limit_l_max 28
_diffrn_reflns_limit_l_min -30
_diffrn_reflns_number 46122
_diffrn_reflns_theta_full 26.80
_diffrn_reflns_theta_max 26.80
_diffrn_reflns_theta_min 1.28
_diffrn_source 'fine-focus sealed tube'
_diffrn_standards_number 0
_exptl_absorpt_coefficient_mu 2.316
_exptl_absorpt_correction_T_max 0.7454
_exptl_absorpt_correction_T_min 0.6056
_exptl_absorpt_correction_type multi-scan
_exptl_absorpt_process_details
'SADABS-2016/2 (Bruker,2016/2) was used for absorption correction. wR2(int) was 0.1181 before and 0.0517 after correction. The Ratio of minimum to maximum transmission is 0.8124. The \l/2 correction factor is Not present.'
_exptl_crystal_colour 'clear colourless'
_exptl_crystal_colour_lustre clear
_exptl_crystal_colour_primary colourless
_exptl_crystal_density_diffrn 1.560
_exptl_crystal_density_method 'not measured'
_exptl_crystal_description block
_exptl_crystal_F_000 1776
_exptl_crystal_size_max 0.1
_exptl_crystal_size_mid 0.05
_exptl_crystal_size_min 0.05
_refine_diff_density_max 1.311
_refine_diff_density_min -0.874
_refine_diff_density_rms 0.117
_refine_ls_extinction_method none
_refine_ls_goodness_of_fit_ref 1.054
_refine_ls_hydrogen_treatment constr
_refine_ls_matrix_type full
_refine_ls_number_parameters 381
_refine_ls_number_reflns 8049
_refine_ls_number_restraints 24
_refine_ls_restrained_S_all 1.053
_refine_ls_R_factor_all 0.0661
_refine_ls_R_factor_gt 0.0398
_refine_ls_shift/su_max 0.001
_refine_ls_shift/su_mean 0.000
_refine_ls_structure_factor_coef Fsqd
_refine_ls_weighting_details 'calc w=1/[\s^2^(Fo^2^)+(0.0356P)^2^+2.8172P] where P=(Fo^2^+2Fc^2^)/3'
_refine_ls_weighting_scheme calc
_refine_ls_wR_factor_gt 0.0793
_refine_ls_wR_factor_ref 0.0880
_reflns_number_gt 6007
_reflns_number_total 8049
_reflns_threshold_expression >2sigma(I)
_cod_data_source_file ja8b08739_si_008.cif
_cod_data_source_block 6b
_cod_database_code 4133159
_olex2_refinement_description
;
1. Fixed Uiso
 At 1.5 times of:
  All C(H,H,H) groups
2. Uiso/Uaniso restraints and constraints
Uanis(C25) \\sim Ueq: with sigma of 0.001 and sigma for terminal atoms of 0.001
Uanis(C24) \\sim Ueq: with sigma of 0.001 and sigma for terminal atoms of 0.001
Uanis(C22) \\sim Ueq: with sigma of 0.001 and sigma for terminal atoms of 0.001
Uanis(C26) \\sim Ueq: with sigma of 0.001 and sigma for terminal atoms of 0.001
3. Others
 Fixed Sof: C22(0.5) H22A(0.5) H22B(0.5) H22C(0.5) C25(0.5) H25A(0.5)
 H25B(0.5) H25C(0.5) C26(0.5) H26A(0.5) H26B(0.5) H26C(0.5) C24(0.5) H24A(0.5)
 H24B(0.5) H24C(0.5)
4.a Idealised Me refined as rotating group:
 C20(H20A,H20B,H20C), C4(H4A,H4B,H4C), C10(H10A,H10B,H10C), C8(H8A,H8B,H8C),
 C2(H2A,H2B,H2C), C7(H7A,H7B,H7C), C18(H18A,H18B,H18C), C3(H3A,H3B,H3C),
 C15(H15A,H15B,H15C), C14(H14A,H14B,H14C), C16(H16A,H16B,H16C), C11(H11A,H11B,
 H11C), C6(H6A,H6B,H6C), C12(H12A,H12B,H12C), C19(H19A,H19B,H19C), C23(H23A,
 H23B,H23C), C22(H22A,H22B,H22C), C25(H25A,H25B,H25C), C26(H26A,H26B,H26C),
 C24(H24A,H24B,H24C)
;
_olex2_submission_special_instructions 'No special instructions were received'

loop_
_space_group_symop_id
_space_group_symop_operation_xyz
1 'x, y, z'
2 '-x+1/2, y+1/2, -z+1/2'
3 '-x, -y, -z'
4 'x-1/2, -y-1/2, z-1/2'

loop_
_atom_site_label
_atom_site_type_symbol
_atom_site_fract_x
_atom_site_fract_y
_atom_site_fract_z
_atom_site_U_iso_or_equiv
_atom_site_adp_type
_atom_site_occupancy
_atom_site_calc_flag
_atom_site_disorder_assembly
_atom_site_disorder_group
_atom_site_refinement_flags_posn
_atom_site_refinement_flags_adp
I1 I 0.592987(17) 0.29688(3) 0.390525(12) 0.03010(9) Uani 1 d . . . .
I2 I 0.091547(18) 0.14608(3) 0.378475(13) 0.03493(10) Uani 1 d . . . .
Cr1 Cr 0.55356(4) 0.39113(6) 0.48349(3) 0.01717(14) Uani 1 d . . . .
Cr2 Cr 0.05530(4) 0.09446(7) 0.47741(3) 0.01984(15) Uani 1 d . . . .
Si1 Si 0.59626(6) 0.39419(11) 0.60383(4) 0.0155(2) Uani 1 d . . . .
Si2 Si 0.08598(6) 0.15600(12) 0.59562(5) 0.0189(2) Uani 1 d . . . .
O5 O -0.02769(16) -0.0489(3) 0.44784(11) 0.0237(6) Uani 1 d . . . .
O1 O 0.46796(15) 0.5213(3) 0.44466(11) 0.0205(6) Uani 1 d . . . .
O2 O 0.62483(15) 0.2883(3) 0.55542(11) 0.0188(6) Uani 1 d . . . .
O4 O 0.56594(15) 0.3042(3) 0.65102(11) 0.0208(6) Uani 1 d . . . .
O7 O 0.04691(16) 0.2926(3) 0.61843(12) 0.0242(6) Uani 1 d . . . .
O6 O 0.12682(16) 0.2195(3) 0.54388(12) 0.0230(6) Uani 1 d . . . .
O3 O 0.67020(15) 0.4879(3) 0.63544(11) 0.0212(6) Uani 1 d . . . .
O8 O 0.14671(16) 0.0797(3) 0.64771(12) 0.0257(7) Uani 1 d A . . .
C17 C 0.0189(3) 0.3329(5) 0.66819(18) 0.0268(10) Uani 1 d . . . .
C20 C 0.0506(4) 0.4863(5) 0.6845(2) 0.0560(16) Uani 1 d . . . .
H20A H 0.1071 0.4821 0.6976 0.084 Uiso 1 calc . . GR .
H20B H 0.0295 0.5248 0.7156 0.084 Uiso 1 calc . . GR .
H20C H 0.0355 0.5506 0.6506 0.084 Uiso 1 calc . . GR .
C4 C 0.7221(2) 0.1553(5) 0.62890(17) 0.0269(10) Uani 1 d . . . .
H4A H 0.7401 0.2476 0.6488 0.040 Uiso 1 calc . . GR .
H4B H 0.7653 0.0862 0.6348 0.040 Uiso 1 calc . . GR .
H4C H 0.6812 0.1136 0.6446 0.040 Uiso 1 calc . . GR .
C10 C 0.5309(3) 0.0693(5) 0.6780(2) 0.0415(13) Uani 1 d . . . .
H10A H 0.5560 0.0194 0.6513 0.062 Uiso 1 calc . . GR .
H10B H 0.4885 0.0084 0.6842 0.062 Uiso 1 calc . . GR .
H10C H 0.5687 0.0855 0.7152 0.062 Uiso 1 calc . . GR .
C8 C 0.7703(3) 0.5914(5) 0.7081(2) 0.0383(12) Uani 1 d . . . .
H8A H 0.7797 0.4966 0.7280 0.057 Uiso 1 calc . . GR .
H8B H 0.7850 0.6705 0.7366 0.057 Uiso 1 calc . . GR .
H8C H 0.8012 0.5982 0.6796 0.057 Uiso 1 calc . . GR .
C9 C 0.4992(2) 0.2150(4) 0.65257(18) 0.0245(9) Uani 1 d . . . .
C5 C 0.6859(2) 0.6050(4) 0.67777(18) 0.0228(9) Uani 1 d . . . .
C13 C 0.1753(2) 0.3530(4) 0.54579(19) 0.0264(10) Uani 1 d . . . .
C1 C 0.6910(2) 0.1839(4) 0.56508(17) 0.0214(9) Uani 1 d . . . .
C2 C 0.7519(2) 0.2561(5) 0.5397(2) 0.0347(11) Uani 1 d . . . .
H2A H 0.7298 0.2767 0.4985 0.052 Uiso 1 calc . . GR .
H2B H 0.7962 0.1900 0.5440 0.052 Uiso 1 calc . . GR .
H2C H 0.7689 0.3479 0.5603 0.052 Uiso 1 calc . . GR .
C7 C 0.6702(3) 0.7477(5) 0.6445(2) 0.0492(14) Uani 1 d . . . .
H7A H 0.6999 0.7504 0.6152 0.074 Uiso 1 calc . . GR .
H7B H 0.6856 0.8301 0.6713 0.074 Uiso 1 calc . . GR .
H7C H 0.6149 0.7551 0.6255 0.074 Uiso 1 calc . . GR .
C18 C 0.0462(3) 0.2272(6) 0.7174(2) 0.0458(13) Uani 1 d . . . .
H18A H 0.0263 0.1290 0.7053 0.069 Uiso 1 calc . . GR .
H18B H 0.0273 0.2586 0.7506 0.069 Uiso 1 calc . . GR .
H18C H 0.1028 0.2249 0.7285 0.069 Uiso 1 calc . . GR .
C21 C 0.1934(3) -0.0529(5) 0.6574(2) 0.0343(11) Uani 1 d . . . .
C3 C 0.6592(3) 0.0460(4) 0.5325(2) 0.0339(11) Uani 1 d . . . .
H3A H 0.6177 0.0065 0.5481 0.051 Uiso 1 calc . . GR .
H3B H 0.7006 -0.0268 0.5370 0.051 Uiso 1 calc . . GR .
H3C H 0.6389 0.0689 0.4913 0.051 Uiso 1 calc . . GR .
C15 C 0.2341(3) 0.3172(5) 0.5124(2) 0.0405(13) Uani 1 d . . . .
H15A H 0.2627 0.2290 0.5286 0.061 Uiso 1 calc . . GR .
H15B H 0.2701 0.3994 0.5151 0.061 Uiso 1 calc . . GR .
H15C H 0.2076 0.3001 0.4716 0.061 Uiso 1 calc . . GR .
C14 C 0.2158(3) 0.3898(5) 0.6080(2) 0.0397(12) Uani 1 d . . . .
H14A H 0.1772 0.4150 0.6292 0.060 Uiso 1 calc . . GR .
H14B H 0.2505 0.4733 0.6088 0.060 Uiso 1 calc . . GR .
H14C H 0.2458 0.3049 0.6263 0.060 Uiso 1 calc . . GR .
C16 C 0.1212(3) 0.4730(5) 0.5178(2) 0.0414(12) Uani 1 d . . . .
H16A H 0.0967 0.4464 0.4776 0.062 Uiso 1 calc . . GR .
H16B H 0.1502 0.5644 0.5186 0.062 Uiso 1 calc . . GR .
H16C H 0.0814 0.4865 0.5390 0.062 Uiso 1 calc . . GR .
C11 C 0.4577(3) 0.2928(5) 0.6918(2) 0.0434(13) Uani 1 d . . . .
H11A H 0.4929 0.3048 0.7303 0.065 Uiso 1 calc . . GR .
H11B H 0.4128 0.2348 0.6949 0.065 Uiso 1 calc . . GR .
H11C H 0.4404 0.3894 0.6755 0.065 Uiso 1 calc . . GR .
C6 C 0.6353(3) 0.5901(6) 0.7196(2) 0.0456(14) Uani 1 d . . . .
H6A H 0.5809 0.5985 0.6984 0.068 Uiso 1 calc . . GR .
H6B H 0.6481 0.6679 0.7488 0.068 Uiso 1 calc . . GR .
H6C H 0.6442 0.4943 0.7387 0.068 Uiso 1 calc . . GR .
C12 C 0.4468(3) 0.1947(6) 0.5927(2) 0.0543(15) Uani 1 d . . . .
H12A H 0.4253 0.2898 0.5775 0.081 Uiso 1 calc . . GR .
H12B H 0.4047 0.1278 0.5946 0.081 Uiso 1 calc . . GR .
H12C H 0.4765 0.1536 0.5671 0.081 Uiso 1 calc . . GR .
C19 C -0.0671(3) 0.3365(6) 0.6485(2) 0.0483(14) Uani 1 d . . . .
H19A H -0.0830 0.4058 0.6163 0.072 Uiso 1 calc . . GR .
H19B H -0.0884 0.3675 0.6806 0.072 Uiso 1 calc . . GR .
H19C H -0.0865 0.2385 0.6356 0.072 Uiso 1 calc . . GR .
C23 C 0.2750(3) -0.0059(6) 0.6739(3) 0.071(2) Uani 1 d A . . .
H23A H 0.2873 0.0458 0.6413 0.107 Uiso 1 calc . . GR .
H23B H 0.3084 -0.0920 0.6839 0.107 Uiso 1 calc . . GR .
H23C H 0.2834 0.0598 0.7074 0.107 Uiso 1 calc . . GR .
C22 C 0.1687(6) -0.1626(11) 0.6132(5) 0.041(3) Uani 0.50 d A 1 . U
H22A H 0.1140 -0.1853 0.6091 0.062 Uiso 0.50 calc A 1 GR .
H22B H 0.1996 -0.2516 0.6241 0.062 Uiso 0.50 calc A 1 GR .
H22C H 0.1756 -0.1256 0.5763 0.062 Uiso 0.50 calc A 1 GR .
C25 C 0.1591(8) -0.1514(15) 0.6907(6) 0.070(4) Uani 0.50 d A 2 . U
H25A H 0.1541 -0.1021 0.7260 0.104 Uiso 0.50 calc A 2 GR .
H25B H 0.1919 -0.2382 0.7010 0.104 Uiso 0.50 calc A 2 GR .
H25C H 0.1078 -0.1812 0.6676 0.104 Uiso 0.50 calc A 2 GR .
C26 C 0.1899(8) -0.1259(15) 0.5956(6) 0.062(4) Uani 0.50 d A 2 . U
H26A H 0.1364 -0.1528 0.5767 0.094 Uiso 0.50 calc A 2 GR .
H26B H 0.2224 -0.2138 0.6011 0.094 Uiso 0.50 calc A 2 GR .
H26C H 0.2088 -0.0557 0.5713 0.094 Uiso 0.50 calc A 2 GR .
C24 C 0.1861(7) -0.1116(13) 0.7177(5) 0.050(3) Uani 0.50 d A 1 . U
H24A H 0.2031 -0.0356 0.7472 0.076 Uiso 0.50 calc A 1 GR .
H24B H 0.2185 -0.1989 0.7284 0.076 Uiso 0.50 calc A 1 GR .
H24C H 0.1321 -0.1368 0.7152 0.076 Uiso 0.50 calc A 1 GR .

loop_
_atom_site_aniso_label
_atom_site_aniso_U_11
_atom_site_aniso_U_22
_atom_site_aniso_U_33
_atom_site_aniso_U_23
_atom_site_aniso_U_13
_atom_site_aniso_U_12
I1 0.03632(18) 0.03683(17) 0.01823(15) -0.00503(11) 0.00889(13) 0.01242(13)
I2 0.04300(19) 0.04133(19) 0.02577(17) 0.00274(12) 0.01849(15) -0.00838(14)
Cr1 0.0221(3) 0.0164(3) 0.0133(3) 0.0002(2) 0.0051(3) 0.0069(3)
Cr2 0.0243(4) 0.0191(3) 0.0185(3) -0.0026(2) 0.0098(3) -0.0074(3)
Si1 0.0189(6) 0.0151(5) 0.0126(5) 0.0010(4) 0.0044(5) 0.0020(4)
Si2 0.0220(6) 0.0173(5) 0.0186(6) -0.0028(4) 0.0071(5) -0.0035(4)
O5 0.0300(16) 0.0246(15) 0.0187(15) -0.0026(11) 0.0100(13) -0.0104(12)
O1 0.0260(15) 0.0218(15) 0.0140(14) 0.0006(11) 0.0059(12) 0.0076(12)
O2 0.0236(15) 0.0165(14) 0.0164(14) -0.0013(11) 0.0051(12) 0.0057(11)
O4 0.0213(15) 0.0238(15) 0.0173(15) 0.0005(11) 0.0050(12) -0.0057(12)
O7 0.0295(16) 0.0238(15) 0.0206(15) 0.0011(12) 0.0086(13) 0.0063(12)
O6 0.0268(16) 0.0194(15) 0.0246(16) -0.0051(11) 0.0097(13) -0.0107(12)
O3 0.0243(15) 0.0182(14) 0.0212(15) -0.0044(11) 0.0062(13) -0.0026(11)
O8 0.0256(16) 0.0221(15) 0.0288(17) -0.0014(12) 0.0056(14) 0.0053(12)
C17 0.031(3) 0.029(2) 0.022(2) -0.0046(17) 0.011(2) 0.0054(19)
C20 0.079(4) 0.039(3) 0.057(4) -0.024(3) 0.030(3) -0.009(3)
C4 0.030(2) 0.028(2) 0.023(2) 0.0025(18) 0.005(2) 0.0111(19)
C10 0.036(3) 0.026(3) 0.064(4) 0.013(2) 0.015(3) -0.002(2)
C8 0.031(3) 0.043(3) 0.039(3) -0.004(2) 0.003(2) -0.004(2)
C9 0.025(2) 0.023(2) 0.027(2) 0.0028(17) 0.009(2) -0.0076(17)
C5 0.026(2) 0.018(2) 0.023(2) -0.0036(16) 0.0030(19) -0.0015(17)
C13 0.030(2) 0.018(2) 0.034(3) -0.0057(18) 0.013(2) -0.0120(18)
C1 0.024(2) 0.018(2) 0.022(2) 0.0036(16) 0.0046(19) 0.0120(17)
C2 0.020(2) 0.051(3) 0.034(3) 0.009(2) 0.008(2) 0.007(2)
C7 0.060(4) 0.017(2) 0.062(4) 0.000(2) 0.001(3) 0.001(2)
C18 0.058(4) 0.060(3) 0.022(3) 0.002(2) 0.016(3) 0.022(3)
C21 0.033(3) 0.028(2) 0.042(3) 0.003(2) 0.010(2) 0.006(2)
C3 0.049(3) 0.017(2) 0.031(3) -0.0041(18) 0.002(2) 0.008(2)
C15 0.037(3) 0.040(3) 0.050(3) -0.014(2) 0.022(3) -0.018(2)
C14 0.041(3) 0.033(3) 0.046(3) -0.008(2) 0.013(3) -0.019(2)
C16 0.048(3) 0.026(3) 0.052(3) 0.005(2) 0.017(3) -0.008(2)
C11 0.040(3) 0.041(3) 0.058(4) -0.002(2) 0.028(3) -0.008(2)
C6 0.043(3) 0.058(3) 0.038(3) -0.027(2) 0.016(3) -0.015(3)
C12 0.040(3) 0.074(4) 0.042(3) 0.005(3) -0.002(3) -0.032(3)
C19 0.038(3) 0.058(3) 0.052(4) 0.005(3) 0.018(3) 0.009(3)
C23 0.034(3) 0.051(4) 0.114(6) -0.020(4) -0.007(4) 0.018(3)
C22 0.041(3) 0.040(3) 0.042(3) -0.0003(10) 0.0099(12) 0.0006(10)
C25 0.070(4) 0.069(4) 0.070(4) 0.0010(10) 0.0176(14) 0.0000(10)
C26 0.062(4) 0.062(4) 0.062(4) -0.0011(10) 0.0156(13) 0.0015(10)
C24 0.051(3) 0.050(3) 0.050(3) 0.0011(10) 0.0129(12) 0.0004(10)

loop_
_atom_type_symbol
_atom_type_description
_atom_type_scat_dispersion_real
_atom_type_scat_dispersion_imag
_atom_type_scat_source
C C 0.0033 0.0016 'International Tables Vol C Tables 4.2.6.8 and 6.1.1.4'
H H 0.0000 0.0000 'International Tables Vol C Tables 4.2.6.8 and 6.1.1.4'
Cr Cr 0.3209 0.6236 'International Tables Vol C Tables 4.2.6.8 and 6.1.1.4'
I I -0.4742 1.8119 'International Tables Vol C Tables 4.2.6.8 and 6.1.1.4'
O O 0.0106 0.0060 'International Tables Vol C Tables 4.2.6.8 and 6.1.1.4'
Si Si 0.0817 0.0704 'International Tables Vol C Tables 4.2.6.8 and 6.1.1.4'

loop_
_geom_angle_atom_site_label_1
_geom_angle_atom_site_label_2
_geom_angle_atom_site_label_3
_geom_angle
_geom_angle_site_symmetry_1
_geom_angle_site_symmetry_3
I1 Cr1 Si1 144.18(3) . .
O1 Cr1 I1 98.18(7) . .
O1 Cr1 I1 174.12(8) 3_666 .
O1 Cr1 Si1 34.75(8) 3_666 .
O1 Cr1 Si1 117.18(8) . .
O1 Cr1 O1 82.43(11) . 3_666
O1 Cr1 O2 153.85(10) . .
O1 Cr1 O2 71.73(10) 3_666 .
O2 Cr1 I1 107.94(7) . .
O2 Cr1 Si1 37.11(7) . .
I2 Cr2 Si2 146.79(3) . .
O5 Cr2 I2 97.54(8) . .
O5 Cr2 I2 178.33(8) 3_556 .
O5 Cr2 Si2 34.39(8) 3_556 .
O5 Cr2 Si2 115.67(8) . .
O5 Cr2 O5 81.29(12) . 3_556
O5 Cr2 O6 152.77(10) . .
O5 Cr2 O6 71.48(10) 3_556 .
O6 Cr2 I2 109.68(7) . .
O6 Cr2 Si2 37.11(7) . .
O1 Si1 Cr1 45.65(9) 3_666 .
O1 Si1 O2 93.86(13) 3_666 .
O2 Si1 Cr1 48.41(9) . .
O4 Si1 Cr1 132.11(11) . .
O4 Si1 O1 116.54(15) . 3_666
O4 Si1 O2 113.92(14) . .
O3 Si1 Cr1 118.18(10) . .
O3 Si1 O1 116.07(15) . 3_666
O3 Si1 O2 105.85(14) . .
O3 Si1 O4 109.36(15) . .
O5 Si2 Cr2 45.11(9) 3_556 .
O5 Si2 O6 93.85(14) 3_556 .
O7 Si2 Cr2 120.82(11) . .
O7 Si2 O5 115.41(16) . 3_556
O7 Si2 O6 106.85(14) . .
O6 Si2 Cr2 48.76(9) . .
O8 Si2 Cr2 128.53(11) . .
O8 Si2 O5 116.28(15) . 3_556
O8 Si2 O7 110.37(15) . .
O8 Si2 O6 112.69(15) . .
Cr2 O5 Cr2 98.71(12) . 3_556
Si2 O5 Cr2 160.74(16) 3_556 .
Si2 O5 Cr2 100.51(13) 3_556 3_556
Cr1 O1 Cr1 97.57(11) . 3_666
Si1 O1 Cr1 99.61(12) 3_666 3_666
Si1 O1 Cr1 162.83(16) 3_666 .
Si1 O2 Cr1 94.48(12) . .
C1 O2 Cr1 135.3(2) . .
C1 O2 Si1 128.9(2) . .
C9 O4 Si1 137.3(3) . .
C17 O7 Si2 138.8(3) . .
Si2 O6 Cr2 94.13(12) . .
C13 O6 Cr2 134.8(2) . .
C13 O6 Si2 127.9(2) . .
C5 O3 Si1 135.7(2) . .
C21 O8 Si2 137.7(3) . .
O7 C17 C20 105.0(3) . .
O7 C17 C18 111.5(3) . .
O7 C17 C19 106.9(4) . .
C18 C17 C20 111.4(4) . .
C19 C17 C20 110.4(4) . .
C19 C17 C18 111.5(4) . .
O4 C9 C10 106.1(3) . .
O4 C9 C11 106.7(3) . .
O4 C9 C12 111.2(3) . .
C11 C9 C10 111.0(4) . .
C12 C9 C10 110.7(4) . .
C12 C9 C11 111.0(4) . .
O3 C5 C8 105.6(3) . .
O3 C5 C7 106.9(3) . .
O3 C5 C6 110.6(3) . .
C8 C5 C7 110.7(4) . .
C8 C5 C6 111.7(4) . .
C6 C5 C7 111.1(4) . .
O6 C13 C15 106.6(3) . .
O6 C13 C14 109.9(3) . .
O6 C13 C16 106.2(3) . .
C15 C13 C14 110.0(4) . .
C16 C13 C15 112.3(4) . .
C16 C13 C14 111.6(4) . .
O2 C1 C4 110.1(3) . .
O2 C1 C2 106.3(3) . .
O2 C1 C3 105.8(3) . .
C4 C1 C2 111.0(4) . .
C4 C1 C3 111.7(3) . .
C3 C1 C2 111.6(4) . .
O8 C21 C23 106.8(4) . .
O8 C21 C26 108.2(6) . .
O8 C21 C24 104.5(5) . .
C23 C21 C26 99.9(6) . .
C23 C21 C24 99.2(6) . .
C22 C21 O8 113.9(6) . .
C22 C21 C23 119.8(6) . .
C22 C21 C26 26.5(6) . .
C22 C21 C24 110.6(7) . .
C25 C21 O8 107.5(6) . .
C25 C21 C23 124.5(8) . .
C25 C21 C22 82.8(8) . .
C25 C21 C26 109.0(8) . .
C25 C21 C24 30.0(6) . .
C24 C21 C26 135.0(7) . .

loop_
_geom_bond_atom_site_label_1
_geom_bond_atom_site_label_2
_geom_bond_distance
_geom_bond_site_symmetry_2
I1 Cr1 2.6361(6) .
I2 Cr2 2.6437(7) .
Cr1 Si1 2.7782(12) .
Cr1 O1 2.015(2) 3_666
Cr1 O1 1.974(3) .
Cr1 O2 2.084(3) .
Cr2 Si2 2.7907(13) .
Cr2 O5 1.970(3) .
Cr2 O5 2.011(3) 3_556
Cr2 O6 2.104(3) .
Si1 O1 1.606(3) 3_666
Si1 O2 1.682(3) .
Si1 O4 1.596(3) .
Si1 O3 1.595(3) .
Si2 O5 1.603(3) 3_556
Si2 O7 1.591(3) .
Si2 O6 1.688(3) .
Si2 O8 1.589(3) .
O5 Cr2 2.011(3) 3_556
O5 Si2 1.603(3) 3_556
O1 Cr1 2.015(2) 3_666
O1 Si1 1.606(3) 3_666
O2 C1 1.491(4) .
O4 C9 1.453(4) .
O7 C17 1.448(4) .
O6 C13 1.490(4) .
O3 C5 1.448(5) .
O8 C21 1.455(5) .
C17 C20 1.523(6) .
C17 C18 1.503(6) .
C17 C19 1.490(6) .
C4 C1 1.506(5) .
C10 C9 1.511(6) .
C8 C5 1.506(6) .
C9 C11 1.511(6) .
C9 C12 1.509(7) .
C5 C7 1.515(6) .
C5 C6 1.512(6) .
C13 C15 1.507(6) .
C13 C14 1.516(6) .
C13 C16 1.501(6) .
C1 C2 1.524(6) .
C1 C3 1.512(6) .
C21 C23 1.475(7) .
C21 C22 1.440(11) .
C21 C25 1.436(14) .
C21 C26 1.605(13) .
C21 C24 1.572(12) .
